data_4512720
loop_
_publ_author_name
'Casta\~neda, Ra\'ul'
'Yakovenko, Andrey A.'
'Draguta, Sergiu'
'Fonari, Marina S.'
'Antipin, Mikhail Yu.'
'Timofeeva, Tatiana V.'

_publ_section_title
;
 Structural Diversity in the Complexes of Trimeric Perfluoro-o-phenylene
 Mercury with Tetrathia- and Tetramethyltetraselenafulvalene
;
_journal_issue 3
_journal_name_full 'Crystal Growth &amp; Design'
_journal_page_first 1022
_journal_paper_doi 10.1021/cg501594t
_journal_volume 15
_journal_year 2015
_chemical_formula_moiety 'C18 F12 Hg3, C3 H2 S2'
_chemical_formula_sum 'C21 H2 F12 Hg3 S2'
_chemical_formula_weight 1148.12
_chemical_name_systematic
;
 ? 
;
_space_group_crystal_system triclinic
_space_group_IT_number 2
_space_group_name_Hall '-P 1'
_space_group_name_H-M_alt 'P -1'
_symmetry_space_group_name_Hall '-P 1'
_symmetry_space_group_name_H-M 'P -1'
_atom_sites_solution_hydrogens geom
_atom_sites_solution_primary direct
_atom_sites_solution_secondary difmap
_audit_creation_date 2014-10-08
_audit_creation_method
;
Olex2 1.2
(compiled 2014.07.22 svn.r2960 for OlexSys, GUI svn.r4862)
;
_cell_angle_alpha 87.584(5)
_cell_angle_beta 75.439(4)
_cell_angle_gamma 78.827(4)
_cell_formula_units_Z 2
_cell_length_a 8.867(3)
_cell_length_b 9.802(3)
_cell_length_c 13.557(4)
_cell_measurement_reflns_used 5297
_cell_measurement_temperature 100.0
_cell_measurement_theta_max 33.09
_cell_measurement_theta_min 4.26
_cell_volume 1118.8(6)
_computing_molecular_graphics 'Olex2 (Dolomanov et al., 2009)'
_computing_publication_material 'Olex2 (Dolomanov et al., 2009)'
_computing_structure_refinement 'XL (Sheldrick, 2008)'
_computing_structure_solution 'SHELXS-97 (Sheldrick, 2008)'
_diffrn_ambient_temperature 100.0
_diffrn_measured_fraction_theta_full 0.992
_diffrn_measured_fraction_theta_max 0.991
_diffrn_measurement_device_type 'Bruker APEX-II CCD'
_diffrn_measurement_method '\f and \w scans'
_diffrn_radiation_monochromator graphite
_diffrn_radiation_type MoK\a
_diffrn_radiation_wavelength 0.71073
_diffrn_reflns_av_R_equivalents 0.0280
_diffrn_reflns_av_unetI/netI 0.0447
_diffrn_reflns_limit_h_max 11
_diffrn_reflns_limit_h_min -11
_diffrn_reflns_limit_k_max 12
_diffrn_reflns_limit_k_min -12
_diffrn_reflns_limit_l_max 17
_diffrn_reflns_limit_l_min -17
_diffrn_reflns_number 8895
_diffrn_reflns_theta_full 26.00
_diffrn_reflns_theta_max 27.00
_diffrn_reflns_theta_min 4.26
_diffrn_source 'fine-focus sealed tube'
_diffrn_standards_number 0
_exptl_absorpt_coefficient_mu 20.830
_exptl_absorpt_correction_T_max 0.7466
_exptl_absorpt_correction_T_min 0.2799
_exptl_absorpt_correction_type multi-scan
_exptl_absorpt_process_details
;
SADABS-2012/1 (Bruker,2012) was used for absorption correction.
wR2(int) was 0.1389 before and 0.0389 after correction.
The Ratio of minimum to maximum transmission is 0.3749.
The \l/2 correction factor is 0.0015.
;
_exptl_crystal_colour 'clear yellowish yellow'
_exptl_crystal_colour_lustre clear
_exptl_crystal_colour_modifier yellowish
_exptl_crystal_colour_primary yellow
_exptl_crystal_density_diffrn 3.408
_exptl_crystal_density_method 'not measured'
_exptl_crystal_description needle
_exptl_crystal_F_000 1016
_exptl_crystal_recrystallization_method 'Slow evaporation in CS2'
_exptl_crystal_size_max 0.3
_exptl_crystal_size_mid 0.2
_exptl_crystal_size_min 0.1
_refine_diff_density_max 2.119
_refine_diff_density_min -2.530
_refine_diff_density_rms 0.260
_refine_ls_extinction_method none
_refine_ls_goodness_of_fit_ref 0.984
_refine_ls_hydrogen_treatment constr
_refine_ls_matrix_type full
_refine_ls_number_parameters 343
_refine_ls_number_reflns 4849
_refine_ls_number_restraints 0
_refine_ls_restrained_S_all 0.984
_refine_ls_R_factor_all 0.0371
_refine_ls_R_factor_gt 0.0276
_refine_ls_shift/su_max 0.001
_refine_ls_shift/su_mean 0.000
_refine_ls_structure_factor_coef Fsqd
_refine_ls_weighting_details 'calc w=1/[\s^2^(Fo^2^)+(0.0358P)^2^+0.0000P] where P=(Fo^2^+2Fc^2^)/3'
_refine_ls_weighting_scheme calc
_refine_ls_wR_factor_gt 0.0636
_refine_ls_wR_factor_ref 0.0677
_reflns_number_gt 4118
_reflns_number_total 4849
_reflns_threshold_expression >2sigma(I)
_cod_data_source_file cg501594t_si_001.cif
_cod_data_source_block 1
_cod_depositor_comments 'Adding full bibliography for 4512720--4512724.cif.'
_cod_database_code 4512720
_olex2_refinement_description
;
1. Fixed Uiso
 At 1.2 times of:
  All C(H) groups
2.a Aromatic/amide H refined with riding coordinates:
 C20(H20), C21(H21)
;

loop_
_space_group_symop_id
_space_group_symop_operation_xyz
1 'x, y, z'
2 '-x, -y, -z'

loop_
_atom_site_label
_atom_site_type_symbol
_atom_site_fract_x
_atom_site_fract_y
_atom_site_fract_z
_atom_site_U_iso_or_equiv
_atom_site_adp_type
_atom_site_occupancy
_atom_site_calc_flag
_atom_site_refinement_flags_posn
Hg3 Hg 0.18358(3) 0.27604(3) 0.15398(2) 0.01567(8) Uani 1 d .
Hg2 Hg 0.32645(3) 0.22500(3) 0.37972(2) 0.01413(7) Uani 1 d .
Hg1 Hg -0.08937(3) 0.36031(3) 0.40130(2) 0.01361(7) Uani 1 d .
S1 S -0.25267(19) 0.09893(18) 0.53399(14) 0.0166(4) Uani 1 d .
F1 F -0.2438(4) 0.4273(4) 0.6338(3) 0.0208(9) Uani 1 d .
F2 F -0.1331(5) 0.3783(5) 0.8020(3) 0.0252(10) Uani 1 d .
F8 F 0.4799(5) 0.1744(5) -0.0323(3) 0.0306(11) Uani 1 d .
F6 F 0.8864(5) 0.0183(5) 0.1320(4) 0.0311(11) Uani 1 d .
F4 F 0.3737(4) 0.2032(5) 0.6009(3) 0.0260(10) Uani 1 d .
F12 F -0.4254(5) 0.4793(5) 0.3598(3) 0.0293(11) Uani 1 d .
F9 F -0.0108(5) 0.3511(5) -0.0070(3) 0.0288(11) Uani 1 d .
F5 F 0.6834(5) 0.0922(5) 0.3140(3) 0.0251(10) Uani 1 d .
F11 F -0.5203(5) 0.5347(5) 0.1855(3) 0.0322(12) Uani 1 d .
F7 F 0.7833(5) 0.0560(6) -0.0401(3) 0.0388(13) Uani 1 d .
F10 F -0.3142(5) 0.4713(5) 0.0028(3) 0.0328(11) Uani 1 d .
C13 C -0.0550(8) 0.3548(7) 0.1719(6) 0.0181(15) Uani 1 d .
C12 C 0.4193(8) 0.1976(8) 0.1491(5) 0.0164(14) Uani 1 d .
C7 C 0.4734(7) 0.1744(7) 0.2365(5) 0.0149(14) Uani 1 d .
C6 C 0.1687(8) 0.2781(7) 0.5186(5) 0.0140(14) Uani 1 d .
F3 F 0.1776(5) 0.2649(5) 0.7855(3) 0.0273(10) Uani 1 d .
C19 C -0.0608(8) 0.0171(7) 0.5414(5) 0.0159(14) Uani 1 d .
C20 C -0.3204(8) 0.1368(8) 0.6635(6) 0.0185(15) Uani 1 d .
H20 H -0.4216 0.1930 0.6902 0.022 Uiso 1 calc R
C5 C 0.2201(8) 0.2573(7) 0.6063(6) 0.0179(15) Uani 1 d .
C8 C 0.6274(8) 0.1154(8) 0.2293(6) 0.0180(15) Uani 1 d .
C2 C -0.0882(8) 0.3680(7) 0.6216(5) 0.0165(14) Uani 1 d .
C4 C 0.1211(9) 0.2881(8) 0.7009(5) 0.0189(15) Uani 1 d .
C11 C 0.5254(8) 0.1546(8) 0.0576(6) 0.0197(16) Uani 1 d .
C18 C -0.1632(9) 0.3891(8) 0.2667(6) 0.0200(15) Uani 1 d .
C16 C -0.3701(8) 0.4771(8) 0.1814(6) 0.0219(16) Uani 1 d .
C3 C -0.0357(8) 0.3450(7) 0.7097(5) 0.0174(15) Uani 1 d .
C9 C 0.7357(8) 0.0751(8) 0.1372(6) 0.0188(15) Uani 1 d .
C1 C 0.0064(8) 0.3346(7) 0.5264(6) 0.0173(15) Uani 1 d .
C10 C 0.6832(8) 0.0947(9) 0.0504(5) 0.0226(17) Uani 1 d .
C17 C -0.3160(8) 0.4467(8) 0.2690(5) 0.0186(15) Uani 1 d .
C14 C -0.1108(8) 0.3828(9) 0.0859(6) 0.0233(17) Uani 1 d .
C15 C -0.2639(8) 0.4437(8) 0.0888(6) 0.0224(16) Uani 1 d .
S2 S -0.0407(2) -0.01413(19) 0.66601(14) 0.0175(4) Uani 1 d .
C21 C -0.2268(8) 0.0851(8) 0.7242(6) 0.0200(15) Uani 1 d .
H21 H -0.2592 0.1011 0.7958 0.024 Uiso 1 calc R

loop_
_atom_site_aniso_label
_atom_site_aniso_U_11
_atom_site_aniso_U_22
_atom_site_aniso_U_33
_atom_site_aniso_U_23
_atom_site_aniso_U_13
_atom_site_aniso_U_12
Hg3 0.00858(12) 0.02067(15) 0.01638(15) -0.00174(10) -0.00207(9) -0.00039(10)
Hg2 0.00912(12) 0.01708(14) 0.01493(14) -0.00250(10) -0.00062(9) -0.00201(9)
Hg1 0.01041(12) 0.01505(14) 0.01454(14) -0.00105(10) -0.00226(9) -0.00130(9)
S1 0.0116(8) 0.0185(9) 0.0197(9) -0.0020(7) -0.0053(7) -0.0005(6)
F1 0.014(2) 0.021(2) 0.022(2) -0.0049(18) 0.0005(17) 0.0033(17)
F2 0.022(2) 0.035(3) 0.015(2) -0.0080(19) 0.0025(17) -0.0044(19)
F8 0.020(2) 0.057(3) 0.013(2) -0.006(2) -0.0050(18) 0.000(2)
F6 0.009(2) 0.052(3) 0.028(3) -0.001(2) -0.0050(18) 0.0082(19)
F4 0.011(2) 0.039(3) 0.028(3) 0.000(2) -0.0082(18) -0.0001(18)
F12 0.012(2) 0.049(3) 0.021(2) -0.007(2) -0.0015(17) 0.0079(19)
F9 0.014(2) 0.050(3) 0.018(2) -0.004(2) -0.0017(17) 0.002(2)
F5 0.012(2) 0.043(3) 0.019(2) -0.002(2) -0.0061(17) 0.0019(18)
F11 0.011(2) 0.054(3) 0.025(3) 0.000(2) -0.0037(18) 0.010(2)
F7 0.018(2) 0.074(4) 0.015(2) -0.011(2) 0.0025(18) 0.008(2)
F10 0.022(2) 0.054(3) 0.019(3) 0.004(2) -0.0075(19) 0.004(2)
C13 0.016(3) 0.015(4) 0.024(4) -0.001(3) -0.007(3) 0.000(3)
C12 0.013(3) 0.024(4) 0.011(4) -0.006(3) 0.001(3) -0.004(3)
C7 0.010(3) 0.026(4) 0.007(3) 0.001(3) 0.000(2) -0.003(3)
C6 0.011(3) 0.021(4) 0.012(3) -0.001(3) -0.005(3) -0.006(3)
F3 0.027(2) 0.040(3) 0.018(2) 0.001(2) -0.0082(19) -0.009(2)
C19 0.015(3) 0.013(3) 0.019(4) -0.001(3) -0.005(3) 0.000(3)
C20 0.015(3) 0.017(4) 0.021(4) -0.003(3) 0.001(3) -0.004(3)
C5 0.012(3) 0.017(4) 0.025(4) -0.003(3) -0.006(3) -0.003(3)
C8 0.012(3) 0.024(4) 0.018(4) -0.001(3) -0.004(3) -0.003(3)
C2 0.015(3) 0.015(4) 0.019(4) -0.001(3) -0.001(3) -0.004(3)
C4 0.029(4) 0.020(4) 0.013(4) 0.001(3) -0.011(3) -0.009(3)
C11 0.011(3) 0.034(5) 0.014(4) 0.000(3) -0.004(3) -0.002(3)
C18 0.021(4) 0.017(4) 0.022(4) -0.002(3) -0.004(3) -0.005(3)
C16 0.014(3) 0.029(4) 0.019(4) 0.005(3) -0.004(3) 0.004(3)
C3 0.021(4) 0.018(4) 0.011(4) -0.004(3) 0.003(3) -0.005(3)
C9 0.008(3) 0.020(4) 0.022(4) -0.003(3) 0.002(3) 0.006(3)
C1 0.016(3) 0.005(3) 0.028(4) -0.001(3) -0.001(3) -0.001(3)
C10 0.010(3) 0.042(5) 0.011(4) -0.013(3) -0.001(3) 0.008(3)
C17 0.013(3) 0.026(4) 0.013(4) 0.001(3) 0.003(3) -0.005(3)
C14 0.015(3) 0.038(5) 0.018(4) 0.000(3) -0.003(3) -0.008(3)
C15 0.016(3) 0.029(4) 0.024(4) 0.002(3) -0.011(3) -0.001(3)
S2 0.0165(8) 0.0173(9) 0.0186(9) -0.0002(7) -0.0065(7) -0.0007(7)
C21 0.014(3) 0.026(4) 0.020(4) 0.000(3) -0.002(3) -0.003(3)

loop_
_atom_type_symbol
_atom_type_description
_atom_type_scat_dispersion_real
_atom_type_scat_dispersion_imag
_atom_type_scat_source
C C 0.0033 0.0016 'International Tables Vol C Tables 4.2.6.8 and 6.1.1.4'
H H 0.0000 0.0000 'International Tables Vol C Tables 4.2.6.8 and 6.1.1.4'
F F 0.0171 0.0103 'International Tables Vol C Tables 4.2.6.8 and 6.1.1.4'
Hg Hg -2.3894 9.2266 'International Tables Vol C Tables 4.2.6.8 and 6.1.1.4'
S S 0.1246 0.1234 'International Tables Vol C Tables 4.2.6.8 and 6.1.1.4'

loop_
_geom_angle_atom_site_label_1
_geom_angle_atom_site_label_2
_geom_angle_atom_site_label_3
_geom_angle
_geom_angle_site_symmetry_1
C13 Hg3 C12 175.2(3) .
C6 Hg2 C7 176.6(3) .
C1 Hg1 C18 174.2(3) .
C20 S1 C19 94.7(3) .
C18 C13 Hg3 124.0(5) .
C14 C13 Hg3 118.3(5) .
C14 C13 C18 117.5(7) .
C7 C12 Hg3 122.0(5) .
C11 C12 Hg3 120.2(5) .
C11 C12 C7 117.5(6) .
C12 C7 Hg2 122.1(5) .
C8 C7 Hg2 118.3(5) .
C8 C7 C12 119.6(6) .
C5 C6 Hg2 119.8(5) .
C5 C6 C1 118.5(7) .
C1 C6 Hg2 121.7(5) .
C19 C19 S1 123.2(8) 2_556
C19 C19 S2 122.7(7) 2_556
S2 C19 S1 114.1(4) .
C21 C20 S1 118.3(6) .
F4 C5 C6 119.7(6) .
F4 C5 C4 117.6(6) .
C4 C5 C6 122.8(6) .
F5 C8 C7 120.6(6) .
F5 C8 C9 116.3(6) .
C7 C8 C9 123.1(7) .
F1 C2 C3 116.2(6) .
F1 C2 C1 120.1(6) .
C1 C2 C3 123.7(7) .
F3 C4 C5 120.5(7) .
F3 C4 C3 120.0(7) .
C5 C4 C3 119.4(6) .
F8 C11 C12 120.8(6) .
F8 C11 C10 116.5(6) .
C12 C11 C10 122.7(6) .
C13 C18 Hg1 120.8(5) .
C17 C18 Hg1 120.2(6) .
C17 C18 C13 118.9(7) .
F11 C16 C17 121.8(7) .
F11 C16 C15 120.2(6) .
C15 C16 C17 118.0(6) .
F2 C3 C2 121.8(6) .
F2 C3 C4 120.0(6) .
C4 C3 C2 118.2(6) .
F6 C9 C8 122.0(6) .
F6 C9 C10 120.0(6) .
C10 C9 C8 118.0(6) .
C6 C1 Hg1 122.5(5) .
C2 C1 Hg1 120.2(5) .
C2 C1 C6 117.3(7) .
F7 C10 C11 121.0(6) .
F7 C10 C9 120.0(6) .
C9 C10 C11 119.0(6) .
F12 C17 C16 116.5(6) .
C18 C17 F12 120.6(7) .
C18 C17 C16 122.9(7) .
F9 C14 C13 119.6(6) .
F9 C14 C15 117.3(7) .
C15 C14 C13 123.1(7) .
F10 C15 C16 119.0(6) .
F10 C15 C14 121.6(7) .
C14 C15 C16 119.5(7) .
C19 S2 C21 95.0(3) .
C20 C21 S2 116.8(6) .

loop_
_geom_bond_atom_site_label_1
_geom_bond_atom_site_label_2
_geom_bond_distance
_geom_bond_site_symmetry_2
Hg3 C13 2.062(7) .
Hg3 C12 2.067(7) .
Hg2 C7 2.067(7) .
Hg2 C6 2.061(7) .
Hg1 C18 2.080(8) .
Hg1 C1 2.066(7) .
S1 C19 1.760(7) .
S1 C20 1.738(7) .
F1 C2 1.361(8) .
F2 C3 1.342(8) .
F8 C11 1.373(8) .
F6 C9 1.330(7) .
F4 C5 1.347(7) .
F12 C17 1.368(8) .
F9 C14 1.354(9) .
F5 C8 1.355(8) .
F11 C16 1.330(8) .
F7 C10 1.341(8) .
F10 C15 1.349(8) .
C13 C18 1.406(10) .
C13 C14 1.374(10) .
C12 C7 1.381(9) .
C12 C11 1.380(10) .
C7 C8 1.356(9) .
C6 C5 1.371(9) .
C6 C1 1.417(9) .
F3 C4 1.357(8) .
C19 C19 1.348(14) 2_556
C19 S2 1.752(7) .
C20 C21 1.330(10) .
C5 C4 1.368(10) .
C8 C9 1.390(10) .
C2 C3 1.382(10) .
C2 C1 1.364(10) .
C4 C3 1.371(10) .
C11 C10 1.389(9) .
C18 C17 1.356(10) .
C16 C17 1.390(10) .
C16 C15 1.375(11) .
C9 C10 1.364(10) .
C14 C15 1.364(10) .
S2 C21 1.755(7) .

loop_
_geom_torsion_atom_site_label_1
_geom_torsion_atom_site_label_2
_geom_torsion_atom_site_label_3
_geom_torsion_atom_site_label_4
_geom_torsion
_geom_torsion_site_symmetry_1
_geom_torsion_site_symmetry_4
Hg3 C13 C18 Hg1 -0.7(8) . .
Hg3 C13 C18 C17 176.8(5) . .
Hg3 C13 C14 F9 3.6(10) . .
Hg3 C13 C14 C15 -175.4(6) . .
Hg3 C12 C7 Hg2 -3.1(8) . .
Hg3 C12 C7 C8 176.3(5) . .
Hg3 C12 C11 F8 5.7(10) . .
Hg3 C12 C11 C10 -176.7(6) . .
Hg2 C7 C8 F5 -0.8(9) . .
Hg2 C7 C8 C9 178.9(6) . .
Hg2 C6 C5 F4 0.5(9) . .
Hg2 C6 C5 C4 -178.9(5) . .
Hg2 C6 C1 Hg1 3.0(8) . .
Hg2 C6 C1 C2 -179.2(5) . .
Hg1 C18 C17 F12 -3.7(10) . .
Hg1 C18 C17 C16 175.6(6) . .
S1 C19 S2 C21 -9.9(4) . .
S1 C20 C21 S2 1.4(8) . .
F1 C2 C3 F2 0.5(10) . .
F1 C2 C3 C4 -178.6(6) . .
F1 C2 C1 Hg1 -4.5(9) . .
F1 C2 C1 C6 177.6(6) . .
F8 C11 C10 F7 -1.4(12) . .
F8 C11 C10 C9 178.7(7) . .
F6 C9 C10 F7 0.3(12) . .
F6 C9 C10 C11 -179.8(7) . .
F4 C5 C4 F3 0.2(10) . .
F4 C5 C4 C3 179.2(6) . .
F9 C14 C15 F10 0.1(11) . .
F9 C14 C15 C16 179.6(7) . .
F5 C8 C9 F6 -0.7(10) . .
F5 C8 C9 C10 178.9(7) . .
F11 C16 C17 F12 -0.1(11) . .
F11 C16 C17 C18 -179.4(7) . .
F11 C16 C15 F10 0.5(12) . .
F11 C16 C15 C14 -179.1(7) . .
C13 C18 C17 F12 178.9(6) . .
C13 C18 C17 C16 -1.8(11) . .
C13 C14 C15 F10 179.1(7) . .
C13 C14 C15 C16 -1.3(12) . .
C12 C7 C8 F5 179.8(6) . .
C12 C7 C8 C9 -0.6(11) . .
C12 C11 C10 F7 -179.1(7) . .
C12 C11 C10 C9 1.1(12) . .
C7 C12 C11 F8 -180.0(7) . .
C7 C12 C11 C10 -2.4(11) . .
C7 C8 C9 F6 179.6(7) . .
C7 C8 C9 C10 -0.8(12) . .
C6 C5 C4 F3 179.6(6) . .
C6 C5 C4 C3 -1.4(11) . .
F3 C4 C3 F2 0.3(10) . .
F3 C4 C3 C2 179.5(6) . .
C19 S1 C20 C21 -7.2(6) . .
C19 C19 S2 C21 169.3(9) 2_556 .
C19 S2 C21 C20 5.2(6) . .
C20 S1 C19 C19 -168.8(8) . 2_556
C20 S1 C19 S2 10.4(4) . .
C5 C6 C1 Hg1 -176.3(5) . .
C5 C6 C1 C2 1.5(10) . .
C5 C4 C3 F2 -178.7(6) . .
C5 C4 C3 C2 0.6(10) . .
C8 C9 C10 F7 -179.3(7) . .
C8 C9 C10 C11 0.5(12) . .
C11 C12 C7 Hg2 -177.3(5) . .
C11 C12 C7 C8 2.1(11) . .
C18 C13 C14 F9 -179.9(6) . .
C18 C13 C14 C15 1.1(12) . .
C3 C2 C1 Hg1 175.4(5) . .
C3 C2 C1 C6 -2.5(10) . .
C1 C6 C5 F4 179.7(6) . .
C1 C6 C5 C4 0.3(11) . .
C1 C2 C3 F2 -179.4(6) . .
C1 C2 C3 C4 1.4(11) . .
C17 C16 C15 F10 179.5(7) . .
C17 C16 C15 C14 -0.1(12) . .
C14 C13 C18 Hg1 -177.0(6) . .
C14 C13 C18 C17 0.4(11) . .
C15 C16 C17 F12 -179.0(7) . .
C15 C16 C17 C18 1.7(12) . .
